data_1011369
loop_
_publ_author_name
'Buckley, H E'
'Vernon, W S'

_publ_section_title
;
The cyrstal-structures of the sulphides of mercury.
;
_journal_coden_ASTM MIASA6
_journal_name_full
;
Mineralogical Magazine and Journal of the Mineralogical Society (1876-
1968)
;
_journal_page_first 382
_journal_page_last 392
_journal_paper_doi 10.1180/minmag.1925.020.110.02
_journal_volume 20
_journal_year 1925
_chemical_formula_structural 'Hg S'
_chemical_formula_sum 'Hg S'
_chemical_name_mineral Cinnabar
_chemical_name_systematic 'Mercury sulfide'
_space_group_IT_number 152
_symmetry_cell_setting trigonal
_symmetry_Int_Tables_number 152
_symmetry_space_group_name_Hall 'P 31 2"'
_symmetry_space_group_name_H-M 'P 31 2 1'
_cell_angle_alpha 90
_cell_angle_beta 90
_cell_angle_gamma 120
_cell_formula_units_Z 3
_cell_length_a 4.16
_cell_length_b 4.16
_cell_length_c 9.54
_cell_volume 143.0
_exptl_crystal_density_meas 8.09
_cod_database_code 1011369

loop_
_symmetry_equiv_pos_as_xyz
x,y,z
-y,x-y,1/3+z
y-x,-x,2/3+z
y,x,-z
-x,y-x,1/3-z
x-y,-y,2/3-z

loop_
_atom_site_label
_atom_site_type_symbol
_atom_site_symmetry_multiplicity
_atom_site_Wyckoff_symbol
_atom_site_fract_x
_atom_site_fract_y
_atom_site_fract_z
_atom_site_occupancy
_atom_site_attached_hydrogens
_atom_site_calc_flag
Hg1 Hg2+ 3 a 0.3333 0. 0.3333 1. 0 d
S1 S2- 3 b 0.21 0. 0.8333 1. 0 d

loop_
_atom_type_symbol
_atom_type_oxidation_number
Hg2+ 2.000
S2- -2.000
